data_4500853
loop_
_publ_author_name
'Qin, Ying-Lian'
'Hou, Juan-Juan'
'Lv, Jin'
'Zhang, Xian-Ming'

_publ_section_title
;
 Organic Templated Cuprous Cyanide Open Frameworks Based on Cu2(CN)6Dimer
 with Strong and Long-Lived Luminescence
;
_journal_issue 7
_journal_name_full 'Crystal Growth &amp; Design'
_journal_page_first 3101
_journal_paper_doi 10.1021/cg200362c
_journal_volume 11
_journal_year 2011
_chemical_formula_sum 'C11 H16 Cu3 N7'
_chemical_formula_weight 436.93
_chemical_name_systematic
; 
 ? 
;
_space_group_IT_number 62
_symmetry_cell_setting orthorhombic
_symmetry_space_group_name_Hall '-P 2ac 2n'
_symmetry_space_group_name_H-M 'P n m a'
_atom_sites_solution_hydrogens geom
_atom_sites_solution_primary direct
_atom_sites_solution_secondary difmap
_audit_creation_method SHELXL-97
_cell_angle_alpha 90.00
_cell_angle_beta 90.00
_cell_angle_gamma 90.00
_cell_formula_units_Z 4
_cell_length_a 16.3232(16)
_cell_length_b 8.7492(9)
_cell_length_c 10.9207(11)
_cell_measurement_temperature 298(2)
_cell_volume 1559.6(3)
_computing_cell_refinement 'SMART (Bruker, 2001)'
_computing_data_collection 'SMART (Bruker, 2001)'
_computing_data_reduction 'SAINT (Bruker, 2001)'
_computing_molecular_graphics 'SAINT (Bruker, 2001)'
_computing_publication_material 'SHELXL-97 (Sheldrick, 1997)'
_computing_structure_refinement 'SHELXL-97 (Sheldrick, 1997)'
_computing_structure_solution 'SHELXS-97 (Sheldrick, 1990)'
_diffrn_ambient_temperature 298(2)
_diffrn_measured_fraction_theta_full 0.996
_diffrn_measured_fraction_theta_max 0.996
_diffrn_measurement_device_type 'Bruker Apex CCD Diffractometer'
_diffrn_measurement_method '\f and \w scan'
_diffrn_radiation_monochromator graphite
_diffrn_radiation_source 'fine-focus sealed tube'
_diffrn_radiation_type MoK\a
_diffrn_radiation_wavelength 0.71073
_diffrn_reflns_av_R_equivalents 0.0334
_diffrn_reflns_av_sigmaI/netI 0.0276
_diffrn_reflns_limit_h_max 20
_diffrn_reflns_limit_h_min -20
_diffrn_reflns_limit_k_max 11
_diffrn_reflns_limit_k_min -11
_diffrn_reflns_limit_l_max 13
_diffrn_reflns_limit_l_min -6
_diffrn_reflns_number 7693
_diffrn_reflns_theta_full 26.99
_diffrn_reflns_theta_max 26.99
_diffrn_reflns_theta_min 2.24
_exptl_absorpt_coefficient_mu 4.056
_exptl_absorpt_correction_T_max 0.6207
_exptl_absorpt_correction_T_min 0.4830
_exptl_absorpt_correction_type empirical
_exptl_absorpt_process_details 'SADABS, Sheldrick, 1997'
_exptl_crystal_colour colorless
_exptl_crystal_density_diffrn 1.861
_exptl_crystal_density_method 'not measured'
_exptl_crystal_description block
_exptl_crystal_F_000 872
_exptl_crystal_size_max 0.21
_exptl_crystal_size_mid 0.14
_exptl_crystal_size_min 0.13
_refine_diff_density_max 3.108
_refine_diff_density_min -0.831
_refine_diff_density_rms 0.153
_refine_ls_extinction_method none
_refine_ls_goodness_of_fit_ref 1.069
_refine_ls_hydrogen_treatment constr
_refine_ls_matrix_type full
_refine_ls_number_parameters 112
_refine_ls_number_reflns 1808
_refine_ls_number_restraints 0
_refine_ls_restrained_S_all 1.069
_refine_ls_R_factor_all 0.0699
_refine_ls_R_factor_gt 0.0586
_refine_ls_shift/su_max 0.000
_refine_ls_shift/su_mean 0.000
_refine_ls_structure_factor_coef Fsqd
_refine_ls_weighting_details 'calc w=1/[\s^2^(Fo^2^)+(0.0837P)^2^+8.3279P] where P=(Fo^2^+2Fc^2^)/3'
_refine_ls_weighting_scheme calc
_refine_ls_wR_factor_gt 0.1583
_refine_ls_wR_factor_ref 0.1651
_reflns_number_gt 1493
_reflns_number_total 1808
_reflns_threshold_expression >2sigma(I)
_cod_data_source_file cg200362c_si_002.cif
_cod_data_source_block 3
_cod_original_sg_symbol_H-M Pnma
_cod_database_code 4500853

loop_
_symmetry_equiv_pos_as_xyz
'x, y, z'
'-x+1/2, -y, z+1/2'
'-x, y+1/2, -z'
'x+1/2, -y+1/2, -z+1/2'
'-x, -y, -z'
'x-1/2, y, -z-1/2'
'x, -y-1/2, z'
'-x-1/2, y-1/2, z-1/2'

loop_
_atom_site_label
_atom_site_type_symbol
_atom_site_fract_x
_atom_site_fract_y
_atom_site_fract_z
_atom_site_U_iso_or_equiv
_atom_site_adp_type
_atom_site_occupancy
_atom_site_symmetry_multiplicity
_atom_site_calc_flag
_atom_site_refinement_flags
Cu1 Cu 0.33834(6) 0.2500 0.52549(9) 0.0304(3) Uani 1 2 d S
Cu2 Cu 0.03221(6) 0.2500 0.61197(9) 0.0327(3) Uani 1 2 d S
Cu3 Cu 0.10934(7) 0.2500 0.81244(10) 0.0367(3) Uani 1 2 d S
N1 N 0.4185(4) 0.2500 0.6617(7) 0.0354(16) Uani 1 2 d S
N2 N 0.2226(4) 0.2500 0.5888(6) 0.0298(14) Uani 1 2 d S
N3 N 0.1318(4) 0.0504(7) 0.8810(5) 0.0411(13) Uani 0.50 1 d P
N4 N 0.1467(3) -0.0637(6) 0.9224(5) 0.0381(13) Uani 0.50 1 d P
N5 N 0.0065(4) 0.0589(7) 0.5201(5) 0.0418(13) Uani 0.50 1 d P
N6 N 0.0978(5) 0.2500 0.2979(8) 0.051(2) Uani 1 2 d S
H6D H 0.0695 0.2500 0.3697 0.061 Uiso 1 2 calc SR
N7 N 0.2642(4) 0.2500 0.2048(7) 0.045(2) Uani 1 2 d S
H7C H 0.2901 0.2500 0.2786 0.054 Uiso 1 2 calc SR
C1 C 0.4708(5) 0.2500 0.7315(8) 0.0323(17) Uani 1 2 d S
C2 C 0.1576(4) 0.2500 0.6256(7) 0.0227(14) Uani 1 2 d S
C3 C 0.1318(4) 0.0504(7) 0.8810(5) 0.0411(13) Uani 0.50 1 d P
C4 C 0.1467(3) -0.0637(6) 0.9224(5) 0.0381(13) Uani 0.50 1 d P
C5 C 0.0065(4) 0.0589(7) 0.5201(5) 0.0418(13) Uani 0.50 1 d P
C6 C 0.0346(8) 0.2500 0.1974(14) 0.108(7) Uani 1 2 d S
H6A H 0.0032 0.3427 0.2013 0.162 Uiso 0.50 1 calc PR
H6B H -0.0013 0.1639 0.2076 0.162 Uiso 0.50 1 calc PR
H6C H 0.0614 0.2434 0.1194 0.162 Uiso 0.50 1 calc PR
C7 C 0.1504(4) 0.1116(8) 0.3002(6) 0.0485(17) Uani 1 1 d .
H7A H 0.1161 0.0214 0.2930 0.058 Uiso 1 1 calc R
H7B H 0.1787 0.1063 0.3782 0.058 Uiso 1 1 calc R
C8 C 0.2118(4) 0.1113(8) 0.1996(6) 0.0484(17) Uani 1 1 d .
H8A H 0.2459 0.0209 0.2063 0.058 Uiso 1 1 calc R
H8B H 0.1838 0.1075 0.1214 0.058 Uiso 1 1 calc R
C9 C 0.3292(8) 0.2500 0.1073(13) 0.110(7) Uani 1 2 d S
H9A H 0.3613 0.1585 0.1138 0.165 Uiso 0.50 1 calc PR
H9B H 0.3639 0.3375 0.1177 0.165 Uiso 0.50 1 calc PR
H9C H 0.3037 0.2540 0.0281 0.165 Uiso 0.50 2 calc SPR

loop_
_atom_site_aniso_label
_atom_site_aniso_U_11
_atom_site_aniso_U_22
_atom_site_aniso_U_33
_atom_site_aniso_U_23
_atom_site_aniso_U_13
_atom_site_aniso_U_12
Cu1 0.0254(5) 0.0328(5) 0.0329(6) 0.000 -0.0029(4) 0.000
Cu2 0.0289(5) 0.0381(6) 0.0312(6) 0.000 0.0037(4) 0.000
Cu3 0.0462(6) 0.0304(6) 0.0333(6) 0.000 -0.0045(5) 0.000
N1 0.027(3) 0.044(4) 0.036(4) 0.000 -0.003(3) 0.000
N2 0.025(3) 0.031(3) 0.033(4) 0.000 0.002(3) 0.000
N3 0.045(3) 0.043(3) 0.035(3) 0.002(3) 0.000(3) 0.000(3)
N4 0.040(3) 0.033(3) 0.041(3) 0.015(3) -0.007(2) -0.003(2)
N5 0.034(3) 0.049(3) 0.042(3) -0.017(3) 0.001(2) -0.007(3)
N6 0.031(4) 0.082(7) 0.040(5) 0.000 0.007(3) 0.000
N7 0.031(4) 0.078(6) 0.025(4) 0.000 0.000(3) 0.000
C1 0.034(4) 0.030(4) 0.033(4) 0.000 -0.012(4) 0.000
C2 0.024(3) 0.023(3) 0.022(3) 0.000 0.004(3) 0.000
C3 0.045(3) 0.043(3) 0.035(3) 0.002(3) 0.000(3) 0.000(3)
C4 0.040(3) 0.033(3) 0.041(3) 0.015(3) -0.007(2) -0.003(2)
C5 0.034(3) 0.049(3) 0.042(3) -0.017(3) 0.001(2) -0.007(3)
C6 0.043(7) 0.20(2) 0.084(11) 0.000 -0.030(7) 0.000
C7 0.055(4) 0.043(4) 0.048(4) 0.001(3) -0.005(3) -0.014(3)
C8 0.058(4) 0.051(4) 0.036(3) -0.018(3) -0.009(3) 0.011(3)
C9 0.047(7) 0.22(2) 0.060(8) 0.000 0.032(6) 0.000

loop_
_atom_type_symbol
_atom_type_description
_atom_type_scat_dispersion_real
_atom_type_scat_dispersion_imag
_atom_type_scat_source
C C 0.0033 0.0016 'International Tables Vol C Tables 4.2.6.8 and 6.1.1.4'
H H 0.0000 0.0000 'International Tables Vol C Tables 4.2.6.8 and 6.1.1.4'
N N 0.0061 0.0033 'International Tables Vol C Tables 4.2.6.8 and 6.1.1.4'
Cu Cu 0.3201 1.2651 'International Tables Vol C Tables 4.2.6.8 and 6.1.1.4'

loop_
_geom_angle_atom_site_label_1
_geom_angle_atom_site_label_2
_geom_angle_atom_site_label_3
_geom_angle
_geom_angle_site_symmetry_1
_geom_angle_site_symmetry_3
N1 Cu1 C4 110.0(2) . 2_554
N1 Cu1 N4 110.0(2) . 2_554
C4 Cu1 N4 0.0(3) 2_554 2_554
N1 Cu1 C4 110.0(2) . 8_665
C4 Cu1 C4 109.5(3) 2_554 8_665
N4 Cu1 C4 109.5(3) 2_554 8_665
N1 Cu1 N4 110.0(2) . 8_665
C4 Cu1 N4 109.5(3) 2_554 8_665
N4 Cu1 N4 109.5(3) 2_554 8_665
C4 Cu1 N4 0.0(3) 8_665 8_665
N1 Cu1 N2 111.2(3) . .
C4 Cu1 N2 107.98(19) 2_554 .
N4 Cu1 N2 107.98(19) 2_554 .
C4 Cu1 N2 107.98(19) 8_665 .
N4 Cu1 N2 107.98(19) 8_665 .
C1 Cu2 N5 109.1(2) 6_557 .
C1 Cu2 C5 109.1(2) 6_557 7_565
N5 Cu2 C5 113.9(4) . 7_565
C1 Cu2 N5 109.1(2) 6_557 7_565
N5 Cu2 N5 113.9(4) . 7_565
C5 Cu2 N5 0.0(4) 7_565 7_565
C1 Cu2 C2 116.2(3) 6_557 .
N5 Cu2 C2 104.3(2) . .
C5 Cu2 C2 104.3(2) 7_565 .
N5 Cu2 C2 104.3(2) 7_565 .
C1 Cu2 Cu3 60.3(3) 6_557 .
N5 Cu2 Cu3 122.74(19) . .
C5 Cu2 Cu3 122.74(19) 7_565 .
N5 Cu2 Cu3 122.74(19) 7_565 .
C2 Cu2 Cu3 55.9(2) . .
C3 Cu3 N3 0.0(4) 7_565 7_565
C3 Cu3 N3 129.0(4) 7_565 .
N3 Cu3 N3 129.0(4) 7_565 .
C3 Cu3 C2 107.01(19) 7_565 .
N3 Cu3 C2 107.01(19) 7_565 .
N3 Cu3 C2 107.01(19) . .
C3 Cu3 C1 105.41(19) 7_565 6_557
N3 Cu3 C1 105.41(19) 7_565 6_557
N3 Cu3 C1 105.41(19) . 6_557
C2 Cu3 C1 99.1(3) . 6_557
C3 Cu3 Cu2 115.45(18) 7_565 .
N3 Cu3 Cu2 115.45(18) 7_565 .
N3 Cu3 Cu2 115.45(18) . .
C2 Cu3 Cu2 51.01(19) . .
C1 Cu3 Cu2 48.1(2) 6_557 .
C1 N1 Cu1 173.2(7) . .
C2 N2 Cu1 179.4(7) . .
N4 N3 Cu3 178.0(6) . .
N3 N4 Cu1 168.5(6) . 2
C5 N5 N5 0.0(8) 5_556 5_556
C5 N5 Cu2 172.2(8) 5_556 .
N5 N5 Cu2 172.2(8) 5_556 .
C7 N6 C7 109.3(7) . 7_565
C7 N6 C6 114.1(5) . .
C7 N6 C6 114.1(5) 7_565 .
C8 N7 C8 109.5(7) . 7_565
C8 N7 C9 112.3(5) . .
C8 N7 C9 112.3(5) 7_565 .
N1 C1 Cu2 162.2(8) . 6_657
N1 C1 Cu3 126.2(7) . 6_657
Cu2 C1 Cu3 71.6(2) 6_657 6_657
N2 C2 Cu2 155.1(7) . .
N2 C2 Cu3 131.8(6) . .
Cu2 C2 Cu3 73.1(2) . .
N6 C7 C8 112.2(6) . .
N7 C8 C7 111.0(6) . .

loop_
_geom_bond_atom_site_label_1
_geom_bond_atom_site_label_2
_geom_bond_distance
_geom_bond_site_symmetry_2
Cu1 N1 1.981(7) .
Cu1 C4 1.996(5) 2_554
Cu1 N4 1.996(5) 2_554
Cu1 C4 1.996(5) 8_665
Cu1 N4 1.996(5) 8_665
Cu1 N2 2.011(6) .
Cu2 C1 1.982(8) 6_557
Cu2 N5 1.994(6) .
Cu2 C5 1.994(6) 7_565
Cu2 N5 1.994(6) 7_565
Cu2 C2 2.052(7) .
Cu2 Cu3 2.5255(15) .
Cu3 C3 1.935(6) 7_565
Cu3 N3 1.935(6) 7_565
Cu3 N3 1.935(6) .
Cu3 C2 2.187(7) .
Cu3 C1 2.312(8) 6_557
N1 C1 1.144(11) .
N2 C2 1.135(9) .
N3 N4 1.122(8) .
N4 Cu1 1.996(5) 2
N5 C5 1.140(11) 5_556
N5 N5 1.140(11) 5_556
N6 C7 1.485(8) .
N6 C7 1.485(8) 7_565
N6 C6 1.507(14) .
N7 C8 1.486(8) .
N7 C8 1.486(8) 7_565
N7 C9 1.502(12) .
C1 Cu2 1.982(8) 6_657
C1 Cu3 2.312(8) 6_657
C7 C8 1.487(10) .
